data_7024332
loop_
_publ_author_name
'Kandala, Srikanth'
'Hammons, Casey'
'Watson, William H.'
'Wang, Xiaoping'
'Richmond, Michael G.'

_publ_section_title
;
 Ligand substitution behavior of Ru(6)(mu(6)-C)(CO)(17) with unsaturated
 diphosphines: facile capping of a polyhedral face and photochemically
 promoted P-C bond cleavage in the cluster
 Ru(6)(mu(6)-C)(CO)(14)(mu(3)-bpcd).
;
_journal_issue 6
_journal_name_full 'Dalton transactions (Cambridge, England : 2003)'
_journal_page_first 1620
_journal_page_last 1629
_journal_paper_doi 10.1039/b915337c
_journal_volume 39
_journal_year 2010
_chemical_formula_moiety 'C39 H22 O12 P2 Ru5'
_chemical_formula_sum 'C39 H22 O12 P2 Ru5'
_chemical_formula_weight 1249.86
_chemical_name_systematic
;
?
;
_space_group_IT_number 14
_symmetry_cell_setting monoclinic
_symmetry_space_group_name_Hall '-P 2ybc'
_symmetry_space_group_name_H-M 'P 1 21/c 1'
_atom_sites_solution_hydrogens geom
_atom_sites_solution_primary direct
_atom_sites_solution_secondary difmap
_audit_creation_method SHELXL-97
_cell_angle_alpha 90.00
_cell_angle_beta 118.921(2)
_cell_angle_gamma 90.00
_cell_formula_units_Z 8
_cell_length_a 23.339(4)
_cell_length_b 17.157(3)
_cell_length_c 22.647(4)
_cell_measurement_temperature 100(2)
_cell_measurement_theta_max 26.49
_cell_measurement_theta_min 2.38
_cell_volume 7938(2)
_computing_cell_refinement APEX2
_computing_data_collection APEX2
_computing_data_reduction APEX2
_computing_molecular_graphics XP
_computing_publication_material XCIF
_computing_structure_refinement 'SHELXL-97 (Sheldrick, 2008)'
_computing_structure_solution 'SHELXS-97 (Sheldrick, 2008)'
_diffrn_ambient_temperature 100(2)
_diffrn_measured_fraction_theta_full 0.993
_diffrn_measured_fraction_theta_max 0.993
_diffrn_measurement_device_type 'Bruker SMART APEX II CCD'
_diffrn_measurement_method '\w scans'
_diffrn_radiation_monochromator graphite
_diffrn_radiation_source 'fine-focus sealed tube'
_diffrn_radiation_type MoK\a
_diffrn_radiation_wavelength 0.71073
_diffrn_reflns_av_R_equivalents 0.0501
_diffrn_reflns_av_sigmaI/netI 0.0398
_diffrn_reflns_limit_h_max 29
_diffrn_reflns_limit_h_min -29
_diffrn_reflns_limit_k_max 21
_diffrn_reflns_limit_k_min -21
_diffrn_reflns_limit_l_max 28
_diffrn_reflns_limit_l_min -28
_diffrn_reflns_number 92158
_diffrn_reflns_theta_full 26.55
_diffrn_reflns_theta_max 26.55
_diffrn_reflns_theta_min 1.00
_exptl_absorpt_coefficient_mu 2.003
_exptl_absorpt_correction_T_max 0.8893
_exptl_absorpt_correction_T_min 0.6450
_exptl_absorpt_correction_type multi-scan
_exptl_absorpt_process_details SADABS
_exptl_crystal_colour yellow
_exptl_crystal_density_diffrn 2.092
_exptl_crystal_density_method 'not measured'
_exptl_crystal_description plate
_exptl_crystal_F_000 4816
_exptl_crystal_size_max 0.24
_exptl_crystal_size_mid 0.18
_exptl_crystal_size_min 0.06
_refine_diff_density_max 1.755
_refine_diff_density_min -1.222
_refine_diff_density_rms 0.122
_refine_ls_extinction_method none
_refine_ls_goodness_of_fit_ref 1.043
_refine_ls_hydrogen_treatment noref
_refine_ls_matrix_type full
_refine_ls_number_parameters 1058
_refine_ls_number_reflns 16448
_refine_ls_number_restraints 4
_refine_ls_restrained_S_all 1.043
_refine_ls_R_factor_all 0.0359
_refine_ls_R_factor_gt 0.0304
_refine_ls_shift/su_max 0.001
_refine_ls_shift/su_mean 0.000
_refine_ls_structure_factor_coef Fsqd
_refine_ls_weighting_details 'calc w=1/[\s^2^(Fo^2^)+(0.0301P)^2^+13.8327P] where P=(Fo^2^+2Fc^2^)/3'
_refine_ls_weighting_scheme calc
_refine_ls_wR_factor_gt 0.0707
_refine_ls_wR_factor_ref 0.0735
_reflns_number_gt 15001
_reflns_number_total 16448
_reflns_threshold_expression >2sigma(I)
_cod_data_source_file b915337c.txt
_cod_data_source_block 2
_cod_original_cell_volume 7938(3)
_cod_original_sg_symbol_H-M 'P 2(1)/c '
_cod_database_code 7024332

loop_
_symmetry_equiv_pos_as_xyz
'x, y, z'
'-x, y+1/2, -z+1/2'
'-x, -y, -z'
'x, -y-1/2, z-1/2'

loop_
_atom_site_label
_atom_site_type_symbol
_atom_site_fract_x
_atom_site_fract_y
_atom_site_fract_z
_atom_site_U_iso_or_equiv
_atom_site_adp_type
_atom_site_occupancy
_atom_site_symmetry_multiplicity
_atom_site_calc_flag
_atom_site_refinement_flags
Ru1 Ru 0.09794(2) 0.44177(2) 0.76772(2) 0.02120(10) Uani 1 1 d .
Ru2 Ru 0.04880(2) 0.31745(2) 0.81366(2) 0.02114(10) Uani 1 1 d .
Ru3 Ru 0.09489(2) 0.39155(2) 0.93943(2) 0.02228(10) Uani 1 1 d .
Ru4 Ru 0.13782(2) 0.52178(2) 0.89239(2) 0.02201(10) Uani 1 1 d .
Ru5 Ru 0.00904(2) 0.47002(2) 0.81795(2) 0.02089(10) Uani 1 1 d .
P1 P 0.03649(7) 0.36265(8) 0.67770(8) 0.0226(3) Uani 1 1 d .
P2 P -0.08048(7) 0.39923(7) 0.74190(8) 0.0233(3) Uani 1 1 d .
C1 C 0.1018(3) 0.5254(3) 0.7134(3) 0.0288(13) Uani 1 1 d .
C2 C 0.1793(3) 0.3997(3) 0.7837(3) 0.0264(12) Uani 1 1 d .
C3 C 0.1156(3) 0.2474(3) 0.8232(3) 0.0260(14) Uani 1 1 d .
C4 C 0.0170(3) 0.2446(3) 0.8547(3) 0.0292(14) Uani 1 1 d .
C5 C 0.0383(3) 0.3443(3) 0.9708(3) 0.0260(12) Uani 1 1 d .
C6 C 0.1366(3) 0.4548(3) 1.0178(3) 0.0289(13) Uani 1 1 d .
C7 C 0.1586(3) 0.3110(3) 0.9726(3) 0.0269(13) Uani 1 1 d .
C8 C 0.1167(3) 0.5977(3) 0.9410(3) 0.0320(14) Uani 1 1 d .
C9 C 0.1505(3) 0.6002(3) 0.8420(3) 0.0302(14) Uani 1 1 d .
C10 C 0.2305(3) 0.5128(3) 0.9512(3) 0.0313(14) Uani 1 1 d .
C11 C -0.0229(3) 0.5067(3) 0.8760(3) 0.0272(13) Uani 1 1 d .
C12 C -0.0049(3) 0.5585(3) 0.7634(3) 0.0280(13) Uani 1 1 d .
C13 C 0.0999(2) 0.4157(3) 0.8542(3) 0.0229(12) Uani 1 1 d .
C14 C -0.0066(3) 0.2935(3) 0.7020(3) 0.0247(12) Uani 1 1 d D
H14A H -0.002(3) 0.2393(13) 0.691(3) 0.030 Uiso 1 1 d D
C15 C -0.0524(3) 0.3077(3) 0.7240(3) 0.0222(11) Uani 1 1 d D
H15A H -0.075(3) 0.261(2) 0.727(3) 0.027 Uiso 1 1 d D
C16 C -0.0202(3) 0.4035(3) 0.5965(3) 0.0255(12) Uani 1 1 d .
C17 C -0.0372(3) 0.4820(3) 0.5883(3) 0.0294(13) Uani 1 1 d .
H17A H -0.0203 0.5157 0.6264 0.035 Uiso 1 1 calc R
C18 C -0.0790(3) 0.5109(3) 0.5244(3) 0.0339(14) Uani 1 1 d .
H18A H -0.0907 0.5644 0.5186 0.041 Uiso 1 1 calc R
C19 C -0.1032(3) 0.4624(4) 0.4698(3) 0.0360(15) Uani 1 1 d .
H19A H -0.1314 0.4827 0.4261 0.043 Uiso 1 1 calc R
C20 C -0.0872(3) 0.3839(4) 0.4774(3) 0.0374(15) Uani 1 1 d .
H20A H -0.1047 0.3505 0.4391 0.045 Uiso 1 1 calc R
C21 C -0.0463(3) 0.3547(3) 0.5398(3) 0.0308(13) Uani 1 1 d .
H21A H -0.0353 0.3009 0.5449 0.037 Uiso 1 1 calc R
C22 C 0.0875(3) 0.3013(3) 0.6557(3) 0.0239(12) Uani 1 1 d .
C23 C 0.1195(3) 0.3381(3) 0.6249(3) 0.0307(14) Uani 1 1 d .
H23A H 0.1115 0.3918 0.6136 0.037 Uiso 1 1 calc R
C24 C 0.1625(3) 0.2983(4) 0.6105(3) 0.0342(14) Uani 1 1 d .
H24A H 0.1837 0.3249 0.5895 0.041 Uiso 1 1 calc R
C25 C 0.1752(3) 0.2205(4) 0.6261(3) 0.0319(14) Uani 1 1 d .
H25A H 0.2052 0.1932 0.6167 0.038 Uiso 1 1 calc R
C26 C 0.1432(3) 0.1826(3) 0.6561(3) 0.0324(14) Uani 1 1 d .
H26A H 0.1514 0.1288 0.6669 0.039 Uiso 1 1 calc R
C27 C 0.0996(3) 0.2219(3) 0.6704(3) 0.0270(12) Uani 1 1 d .
H27A H 0.0778 0.1948 0.6903 0.032 Uiso 1 1 calc R
C28 C -0.1363(3) 0.4403(3) 0.6596(3) 0.0244(12) Uani 1 1 d .
C29 C -0.1591(3) 0.5167(3) 0.6567(3) 0.0317(14) Uani 1 1 d .
H29A H -0.1433 0.5474 0.6965 0.038 Uiso 1 1 calc R
C30 C -0.2051(3) 0.5467(3) 0.5951(4) 0.0430(18) Uani 1 1 d .
H30A H -0.2213 0.5981 0.5926 0.052 Uiso 1 1 calc R
C31 C -0.2277(3) 0.5023(4) 0.5371(4) 0.0375(16) Uani 1 1 d .
H31A H -0.2586 0.5237 0.4949 0.045 Uiso 1 1 calc R
C32 C -0.2054(3) 0.4274(3) 0.5404(3) 0.0326(14) Uani 1 1 d .
H32A H -0.2215 0.3970 0.5005 0.039 Uiso 1 1 calc R
C33 C -0.1596(3) 0.3961(3) 0.6017(3) 0.0284(13) Uani 1 1 d .
H33A H -0.1444 0.3442 0.6038 0.034 Uiso 1 1 calc R
C34 C -0.1376(3) 0.3588(3) 0.7682(3) 0.0279(13) Uani 1 1 d .
C35 C -0.1981(3) 0.3281(3) 0.7209(3) 0.0319(14) Uani 1 1 d .
H35A H -0.2116 0.3311 0.6741 0.038 Uiso 1 1 calc R
C36 C -0.2385(3) 0.2929(3) 0.7426(4) 0.0331(14) Uani 1 1 d .
H36A H -0.2793 0.2714 0.7102 0.040 Uiso 1 1 calc R
C37 C -0.2208(3) 0.2888(3) 0.8092(3) 0.0333(14) Uani 1 1 d .
H37A H -0.2489 0.2645 0.8230 0.040 Uiso 1 1 calc R
C38 C -0.1614(3) 0.3203(3) 0.8570(3) 0.0326(14) Uani 1 1 d .
H38A H -0.1487 0.3181 0.9036 0.039 Uiso 1 1 calc R
C39 C -0.1208(3) 0.3553(3) 0.8353(3) 0.0281(13) Uani 1 1 d .
H39A H -0.0804 0.3773 0.8679 0.034 Uiso 1 1 calc R
O1 O 0.1059(2) 0.5753(2) 0.6821(2) 0.0320(10) Uani 1 1 d .
O2 O 0.2288(2) 0.3740(2) 0.7967(2) 0.0359(10) Uani 1 1 d .
O3 O 0.1588(2) 0.2086(2) 0.8308(2) 0.0330(10) Uani 1 1 d .
O4 O 0.0010(2) 0.1988(2) 0.8805(2) 0.0367(10) Uani 1 1 d .
O5 O 0.0058(2) 0.3180(2) 0.9902(2) 0.0337(10) Uani 1 1 d .
O6 O 0.1638(2) 0.4875(2) 1.0677(2) 0.0399(11) Uani 1 1 d .
O7 O 0.1929(2) 0.2583(2) 0.9880(2) 0.0318(9) Uani 1 1 d .
O8 O 0.1032(3) 0.6454(3) 0.9669(3) 0.0463(12) Uani 1 1 d .
O9 O 0.1616(2) 0.6520(2) 0.8164(2) 0.0404(11) Uani 1 1 d .
O10 O 0.2850(2) 0.5083(3) 0.9847(2) 0.0422(11) Uani 1 1 d .
O11 O -0.0415(2) 0.5344(2) 0.9105(2) 0.0357(10) Uani 1 1 d .
O12 O -0.0131(2) 0.6149(2) 0.7325(2) 0.0327(10) Uani 1 1 d .
Ru6 Ru 0.40998(2) 0.44022(2) 0.17900(2) 0.02199(10) Uani 1 1 d .
Ru7 Ru 0.49286(2) 0.46213(2) 0.31687(2) 0.02174(10) Uani 1 1 d .
Ru8 Ru 0.40402(2) 0.39005(2) 0.35058(2) 0.02338(10) Uani 1 1 d .
Ru9 Ru 0.36333(2) 0.51702(2) 0.25961(3) 0.02354(10) Uani 1 1 d .
Ru10 Ru 0.44767(2) 0.31129(2) 0.26854(2) 0.02194(10) Uani 1 1 d .
P3 P 0.47265(7) 0.35935(8) 0.15252(8) 0.0235(3) Uani 1 1 d .
P4 P 0.58008(7) 0.38275(7) 0.33540(8) 0.0232(3) Uani 1 1 d .
C40 C 0.3307(3) 0.4020(3) 0.1113(3) 0.0262(12) Uani 1 1 d .
C41 C 0.4136(3) 0.5238(3) 0.1241(3) 0.0257(12) Uani 1 1 d .
C42 C 0.5200(3) 0.5051(3) 0.4035(3) 0.0300(14) Uani 1 1 d .
C43 C 0.5117(3) 0.5485(3) 0.2766(3) 0.0275(13) Uani 1 1 d .
C44 C 0.3284(3) 0.3275(4) 0.3196(3) 0.0334(14) Uani 1 1 d .
C45 C 0.3745(3) 0.4640(3) 0.3921(3) 0.0328(14) Uani 1 1 d .
C46 C 0.4574(3) 0.3364(3) 0.4342(3) 0.0288(13) Uani 1 1 d .
C47 C 0.3886(3) 0.6028(3) 0.3210(3) 0.0324(14) Uani 1 1 d .
C48 C 0.2742(3) 0.5043(3) 0.2391(3) 0.0280(13) Uani 1 1 d .
C49 C 0.3399(3) 0.5812(4) 0.1841(4) 0.0368(15) Uani 1 1 d .
C50 C 0.4700(3) 0.2355(3) 0.3368(3) 0.0277(13) Uani 1 1 d .
C51 C 0.3784(3) 0.2459(3) 0.2093(3) 0.0266(14) Uani 1 1 d .
C52 C 0.4009(3) 0.4113(3) 0.2608(3) 0.0223(11) Uani 1 1 d .
C53 C 0.5094(3) 0.2858(3) 0.2167(3) 0.0226(12) Uani 1 1 d D
H53A H 0.508(3) 0.2314(13) 0.203(3) 0.027 Uiso 1 1 d D
C54 C 0.5506(3) 0.2953(3) 0.2854(3) 0.0232(12) Uani 1 1 d D
H54A H 0.570(3) 0.249(2) 0.313(3) 0.028 Uiso 1 1 d D
C55 C 0.5350(3) 0.4003(3) 0.1342(3) 0.0267(13) Uani 1 1 d .
C56 C 0.5594(3) 0.3557(3) 0.0994(3) 0.0336(14) Uani 1 1 d .
H56A H 0.5450 0.3034 0.0871 0.040 Uiso 1 1 calc R
C57 C 0.6045(3) 0.3877(4) 0.0828(4) 0.0411(16) Uani 1 1 d .
H57A H 0.6206 0.3571 0.0590 0.049 Uiso 1 1 calc R
C58 C 0.6264(4) 0.4636(4) 0.1006(4) 0.0470(18) Uani 1 1 d .
H58A H 0.6567 0.4855 0.0885 0.056 Uiso 1 1 calc R
C59 C 0.6034(3) 0.5069(4) 0.1363(4) 0.0386(16) Uani 1 1 d .
H59A H 0.6189 0.5586 0.1497 0.046 Uiso 1 1 calc R
C60 C 0.5574(3) 0.4757(3) 0.1532(3) 0.0279(13) Uani 1 1 d .
H60A H 0.5417 0.5063 0.1774 0.033 Uiso 1 1 calc R
C61 C 0.4213(3) 0.3037(3) 0.0762(3) 0.0298(14) Uani 1 1 d .
C62 C 0.3937(3) 0.3460(4) 0.0163(3) 0.0379(15) Uani 1 1 d .
H62A H 0.4076 0.3979 0.0159 0.045 Uiso 1 1 calc R
C63 C 0.3469(3) 0.3131(4) -0.0419(4) 0.0407(16) Uani 1 1 d .
H63A H 0.3284 0.3422 -0.0827 0.049 Uiso 1 1 calc R
C64 C 0.3258(3) 0.2367(4) -0.0419(4) 0.0388(16) Uani 1 1 d .
H64A H 0.2919 0.2148 -0.0823 0.047 Uiso 1 1 calc R
C65 C 0.3540(3) 0.1936(4) 0.0161(4) 0.0367(15) Uani 1 1 d .
H65A H 0.3411 0.1410 0.0158 0.044 Uiso 1 1 calc R
C66 C 0.4020(3) 0.2276(4) 0.0761(3) 0.0310(13) Uani 1 1 d .
H66A H 0.4214 0.1981 0.1167 0.037 Uiso 1 1 calc R
C67 C 0.6297(3) 0.3357(3) 0.4173(3) 0.0263(13) Uani 1 1 d .
C68 C 0.6209(3) 0.3506(3) 0.4728(3) 0.0292(13) Uani 1 1 d .
H68A H 0.5892 0.3877 0.4693 0.035 Uiso 1 1 calc R
C69 C 0.6579(3) 0.3120(3) 0.5328(3) 0.0342(14) Uani 1 1 d .
H69A H 0.6521 0.3233 0.5707 0.041 Uiso 1 1 calc R
C70 C 0.7034(3) 0.2568(3) 0.5382(3) 0.0302(13) Uani 1 1 d .
H70A H 0.7273 0.2286 0.5791 0.036 Uiso 1 1 calc R
C71 C 0.7142(3) 0.2425(3) 0.4844(3) 0.0335(14) Uani 1 1 d .
H71A H 0.7463 0.2055 0.4886 0.040 Uiso 1 1 calc R
C72 C 0.6782(3) 0.2822(3) 0.4243(3) 0.0303(13) Uani 1 1 d .
H72A H 0.6863 0.2732 0.3875 0.036 Uiso 1 1 calc R
C73 C 0.6437(3) 0.4218(3) 0.3179(3) 0.0241(12) Uani 1 1 d .
C74 C 0.6669(3) 0.4979(3) 0.3401(3) 0.0311(14) Uani 1 1 d .
H74A H 0.6487 0.5282 0.3621 0.037 Uiso 1 1 calc R
C75 C 0.7162(3) 0.5283(3) 0.3297(4) 0.0370(16) Uani 1 1 d .
H75A H 0.7310 0.5800 0.3439 0.044 Uiso 1 1 calc R
C76 C 0.7439(3) 0.4850(4) 0.2994(4) 0.0361(15) Uani 1 1 d .
H76A H 0.7785 0.5062 0.2937 0.043 Uiso 1 1 calc R
C77 C 0.7218(3) 0.4110(3) 0.2771(3) 0.0347(14) Uani 1 1 d .
H77A H 0.7411 0.3811 0.2560 0.042 Uiso 1 1 calc R
C78 C 0.6714(3) 0.3796(3) 0.2854(3) 0.0317(14) Uani 1 1 d .
H78A H 0.6555 0.3289 0.2687 0.038 Uiso 1 1 calc R
O40 O 0.2813(2) 0.3771(2) 0.0727(2) 0.0358(10) Uani 1 1 d .
O41 O 0.4143(2) 0.5730(2) 0.0906(2) 0.0352(10) Uani 1 1 d .
O42 O 0.5347(2) 0.5390(2) 0.4523(2) 0.0358(10) Uani 1 1 d .
O43 O 0.5242(2) 0.6046(2) 0.2579(2) 0.0314(10) Uani 1 1 d .
O44 O 0.2817(2) 0.2909(3) 0.2970(2) 0.0464(12) Uani 1 1 d .
O45 O 0.3554(2) 0.5056(3) 0.4190(2) 0.0411(11) Uani 1 1 d .
O46 O 0.4883(2) 0.3058(2) 0.4848(2) 0.0344(10) Uani 1 1 d .
O47 O 0.4062(2) 0.6555(3) 0.3562(3) 0.0434(12) Uani 1 1 d .
O48 O 0.2219(2) 0.4935(2) 0.2298(2) 0.0377(11) Uani 1 1 d .
O49 O 0.3187(3) 0.6240(3) 0.1404(3) 0.0624(17) Uani 1 1 d .
O50 O 0.4811(2) 0.1870(2) 0.3752(2) 0.0388(11) Uani 1 1 d .
O51 O 0.3344(2) 0.2094(2) 0.1741(3) 0.0401(11) Uani 1 1 d .

loop_
_atom_site_aniso_label
_atom_site_aniso_U_11
_atom_site_aniso_U_22
_atom_site_aniso_U_33
_atom_site_aniso_U_23
_atom_site_aniso_U_13
_atom_site_aniso_U_12
Ru1 0.0163(2) 0.01214(19) 0.0300(2) 0.00019(17) 0.00713(19) -0.00002(15)
Ru2 0.0171(2) 0.01092(18) 0.0301(2) 0.00028(16) 0.00722(19) -0.00039(15)
Ru3 0.0175(2) 0.0144(2) 0.0293(2) 0.00008(17) 0.00685(19) -0.00074(15)
Ru4 0.0165(2) 0.01288(19) 0.0307(3) -0.00137(16) 0.00674(19) -0.00173(15)
Ru5 0.0154(2) 0.01144(18) 0.0301(2) -0.00082(16) 0.00648(18) -0.00004(14)
P1 0.0191(7) 0.0128(6) 0.0311(8) -0.0007(5) 0.0083(6) 0.0009(5)
P2 0.0172(6) 0.0134(6) 0.0337(8) -0.0020(5) 0.0077(6) -0.0010(5)
C1 0.020(3) 0.017(3) 0.039(3) -0.002(2) 0.006(3) 0.001(2)
C2 0.024(3) 0.014(2) 0.038(3) 0.003(2) 0.013(3) 0.000(2)
C3 0.024(3) 0.015(3) 0.032(3) -0.001(2) 0.009(3) -0.005(2)
C4 0.022(3) 0.017(3) 0.036(3) -0.012(2) 0.004(3) -0.003(2)
C5 0.021(3) 0.019(3) 0.033(3) 0.000(2) 0.009(3) 0.004(2)
C6 0.026(3) 0.021(3) 0.039(4) 0.006(3) 0.015(3) 0.001(2)
C7 0.025(3) 0.022(3) 0.028(3) -0.001(2) 0.009(2) -0.005(2)
C8 0.025(3) 0.025(3) 0.037(4) -0.004(3) 0.007(3) -0.007(2)
C9 0.026(3) 0.021(3) 0.037(3) -0.008(2) 0.010(3) 0.000(2)
C10 0.024(3) 0.022(3) 0.040(4) 0.000(2) 0.009(3) -0.004(2)
C11 0.018(3) 0.017(3) 0.037(3) 0.001(2) 0.005(3) -0.005(2)
C12 0.018(3) 0.018(3) 0.039(3) -0.004(2) 0.007(3) 0.000(2)
C13 0.015(2) 0.011(2) 0.035(3) -0.001(2) 0.006(2) 0.0024(19)
C14 0.018(3) 0.017(2) 0.028(3) 0.000(2) 0.003(2) 0.001(2)
C15 0.017(3) 0.018(2) 0.024(3) 0.001(2) 0.003(2) -0.001(2)
C16 0.018(3) 0.023(3) 0.032(3) 0.004(2) 0.009(2) 0.000(2)
C17 0.021(3) 0.021(3) 0.034(3) 0.000(2) 0.003(2) -0.002(2)
C18 0.029(3) 0.020(3) 0.047(4) 0.004(3) 0.014(3) 0.003(2)
C19 0.026(3) 0.039(3) 0.027(3) 0.008(3) 0.000(3) 0.001(3)
C20 0.031(3) 0.033(3) 0.039(4) -0.004(3) 0.009(3) -0.002(3)
C21 0.030(3) 0.022(3) 0.035(3) 0.002(2) 0.011(3) 0.000(2)
C22 0.024(3) 0.016(2) 0.026(3) -0.005(2) 0.008(2) -0.002(2)
C23 0.028(3) 0.020(3) 0.045(4) -0.001(2) 0.018(3) -0.003(2)
C24 0.027(3) 0.031(3) 0.044(4) -0.007(3) 0.017(3) -0.008(2)
C25 0.018(3) 0.032(3) 0.039(4) -0.009(3) 0.008(3) 0.002(2)
C26 0.025(3) 0.025(3) 0.041(4) 0.002(3) 0.012(3) 0.006(2)
C27 0.022(3) 0.020(3) 0.033(3) 0.002(2) 0.009(3) 0.000(2)
C28 0.015(2) 0.017(2) 0.033(3) 0.001(2) 0.006(2) -0.0002(19)
C29 0.020(3) 0.019(3) 0.043(4) -0.006(2) 0.005(3) -0.001(2)
C30 0.030(3) 0.020(3) 0.051(4) -0.002(3) -0.002(3) 0.005(2)
C31 0.026(3) 0.025(3) 0.043(4) 0.002(3) 0.002(3) 0.003(3)
C32 0.021(3) 0.030(3) 0.037(3) -0.007(3) 0.007(3) -0.005(2)
C33 0.020(3) 0.021(3) 0.038(3) -0.003(2) 0.009(3) -0.005(2)
C34 0.020(3) 0.013(2) 0.048(4) -0.003(2) 0.015(3) 0.003(2)
C35 0.020(3) 0.022(3) 0.044(4) -0.003(2) 0.008(3) -0.003(2)
C36 0.020(3) 0.022(3) 0.052(4) -0.004(3) 0.013(3) -0.003(2)
C37 0.028(3) 0.022(3) 0.053(4) -0.002(3) 0.021(3) -0.005(2)
C38 0.031(3) 0.028(3) 0.037(4) -0.001(3) 0.015(3) -0.005(2)
C39 0.022(3) 0.022(3) 0.035(3) 0.000(2) 0.009(3) -0.002(2)
O1 0.032(2) 0.021(2) 0.042(3) 0.0062(18) 0.017(2) 0.0002(17)
O2 0.025(2) 0.032(2) 0.048(3) 0.006(2) 0.016(2) 0.0079(18)
O3 0.026(2) 0.022(2) 0.047(3) 0.0011(19) 0.014(2) 0.0081(17)
O4 0.046(3) 0.0178(19) 0.048(3) 0.0000(18) 0.024(2) -0.0088(18)
O5 0.028(2) 0.030(2) 0.042(3) 0.0026(19) 0.016(2) -0.0044(18)
O6 0.040(3) 0.032(2) 0.036(3) -0.008(2) 0.009(2) -0.0090(19)
O7 0.026(2) 0.024(2) 0.039(2) 0.0024(18) 0.0102(19) 0.0052(17)
O8 0.055(3) 0.027(2) 0.057(3) -0.015(2) 0.027(3) 0.000(2)
O9 0.044(3) 0.020(2) 0.048(3) 0.0059(19) 0.015(2) -0.0075(18)
O10 0.020(2) 0.051(3) 0.043(3) 0.009(2) 0.005(2) 0.000(2)
O11 0.036(2) 0.030(2) 0.045(3) -0.0028(19) 0.023(2) 0.0043(18)
O12 0.030(2) 0.019(2) 0.044(3) 0.0065(18) 0.013(2) 0.0042(16)
Ru6 0.0171(2) 0.01330(19) 0.0304(2) 0.00066(16) 0.00741(19) 0.00030(15)
Ru7 0.0164(2) 0.01226(18) 0.0311(2) -0.00074(17) 0.00712(19) -0.00001(15)
Ru8 0.0184(2) 0.0159(2) 0.0313(3) 0.00093(17) 0.0084(2) 0.00042(16)
Ru9 0.0187(2) 0.0135(2) 0.0341(3) 0.00081(17) 0.0093(2) 0.00206(15)
Ru10 0.0177(2) 0.01102(18) 0.0322(3) -0.00019(17) 0.00814(19) -0.00010(15)
P3 0.0183(7) 0.0151(6) 0.0310(8) -0.0004(6) 0.0071(6) -0.0001(5)
P4 0.0170(6) 0.0142(6) 0.0337(8) -0.0009(6) 0.0085(6) 0.0000(5)
C40 0.022(3) 0.020(3) 0.035(3) 0.006(2) 0.013(3) 0.003(2)
C41 0.013(2) 0.022(3) 0.035(3) -0.007(2) 0.006(2) 0.001(2)
C42 0.019(3) 0.019(3) 0.043(4) 0.001(3) 0.008(3) 0.001(2)
C43 0.019(3) 0.020(3) 0.032(3) -0.005(2) 0.003(2) 0.006(2)
C44 0.032(3) 0.038(3) 0.030(3) 0.002(3) 0.015(3) -0.003(3)
C45 0.024(3) 0.025(3) 0.038(4) 0.003(3) 0.007(3) -0.001(2)
C46 0.025(3) 0.019(3) 0.038(4) 0.001(2) 0.012(3) 0.002(2)
C47 0.023(3) 0.022(3) 0.047(4) -0.001(3) 0.013(3) 0.003(2)
C48 0.023(3) 0.015(3) 0.039(4) 0.001(2) 0.010(3) 0.005(2)
C49 0.043(4) 0.026(3) 0.048(4) 0.008(3) 0.027(3) 0.012(3)
C50 0.027(3) 0.020(3) 0.035(3) 0.001(2) 0.015(3) 0.002(2)
C51 0.027(3) 0.014(3) 0.032(3) 0.001(2) 0.010(3) 0.003(2)
C52 0.019(3) 0.014(2) 0.033(3) -0.001(2) 0.012(2) 0.0021(19)
C53 0.020(3) 0.010(2) 0.035(3) 0.000(2) 0.011(2) 0.0019(19)
C54 0.018(3) 0.015(2) 0.032(3) 0.005(2) 0.008(2) 0.0027(19)
C55 0.021(3) 0.019(3) 0.037(3) 0.005(2) 0.011(3) 0.004(2)
C56 0.034(3) 0.024(3) 0.043(4) 0.000(3) 0.018(3) 0.006(2)
C57 0.038(4) 0.041(4) 0.057(4) 0.006(3) 0.033(4) 0.004(3)
C58 0.042(4) 0.032(3) 0.076(6) 0.008(3) 0.037(4) 0.000(3)
C59 0.032(3) 0.025(3) 0.062(5) 0.004(3) 0.025(3) 0.002(2)
C60 0.021(3) 0.024(3) 0.041(4) 0.003(2) 0.017(3) 0.005(2)
C61 0.022(3) 0.024(3) 0.038(3) -0.004(2) 0.009(3) 0.002(2)
C62 0.029(3) 0.030(3) 0.042(4) 0.002(3) 0.008(3) 0.004(2)
C63 0.031(3) 0.044(4) 0.040(4) -0.003(3) 0.011(3) 0.006(3)
C64 0.018(3) 0.054(4) 0.035(4) -0.014(3) 0.005(3) -0.003(3)
C65 0.026(3) 0.034(3) 0.045(4) -0.015(3) 0.013(3) -0.011(3)
C66 0.020(3) 0.034(3) 0.031(3) -0.008(3) 0.006(3) -0.006(2)
C67 0.015(3) 0.017(2) 0.035(3) -0.001(2) 0.003(2) 0.000(2)
C68 0.022(3) 0.024(3) 0.034(3) 0.002(2) 0.008(3) 0.003(2)
C69 0.030(3) 0.030(3) 0.035(4) 0.000(3) 0.010(3) 0.002(2)
C70 0.026(3) 0.019(3) 0.031(3) 0.003(2) 0.002(3) -0.001(2)
C71 0.026(3) 0.016(3) 0.044(4) -0.001(2) 0.005(3) 0.006(2)
C72 0.029(3) 0.023(3) 0.036(3) -0.001(2) 0.014(3) 0.006(2)
C73 0.016(3) 0.018(2) 0.029(3) 0.000(2) 0.003(2) 0.000(2)
C74 0.023(3) 0.017(3) 0.043(4) -0.002(2) 0.008(3) 0.002(2)
C75 0.021(3) 0.020(3) 0.057(4) 0.003(3) 0.008(3) -0.004(2)
C76 0.022(3) 0.028(3) 0.055(4) 0.003(3) 0.016(3) -0.001(2)
C77 0.027(3) 0.025(3) 0.046(4) 0.004(3) 0.013(3) 0.005(2)
C78 0.024(3) 0.017(3) 0.047(4) 0.002(2) 0.011(3) 0.004(2)
O40 0.019(2) 0.034(2) 0.042(3) 0.000(2) 0.006(2) -0.0039(17)
O41 0.034(2) 0.022(2) 0.042(3) 0.0093(19) 0.013(2) -0.0006(17)
O42 0.034(2) 0.029(2) 0.037(3) -0.006(2) 0.012(2) 0.0027(18)
O43 0.031(2) 0.0146(19) 0.043(3) -0.0021(17) 0.013(2) -0.0042(16)
O44 0.034(3) 0.053(3) 0.042(3) 0.001(2) 0.009(2) -0.022(2)
O45 0.043(3) 0.038(2) 0.041(3) -0.003(2) 0.018(2) 0.014(2)
O46 0.030(2) 0.033(2) 0.038(3) 0.0063(19) 0.014(2) 0.0045(18)
O47 0.033(2) 0.027(2) 0.059(3) -0.014(2) 0.013(2) -0.0024(19)
O48 0.022(2) 0.024(2) 0.058(3) -0.004(2) 0.012(2) 0.0003(16)
O49 0.091(4) 0.045(3) 0.073(4) 0.032(3) 0.058(4) 0.041(3)
O50 0.047(3) 0.024(2) 0.044(3) 0.009(2) 0.021(2) 0.0092(19)
O51 0.029(2) 0.028(2) 0.055(3) -0.006(2) 0.014(2) -0.0090(19)

loop_
_atom_type_symbol
_atom_type_description
_atom_type_scat_dispersion_real
_atom_type_scat_dispersion_imag
_atom_type_scat_source
C C 0.0033 0.0016 'International Tables Vol C Tables 4.2.6.8 and 6.1.1.4'
H H 0.0000 0.0000 'International Tables Vol C Tables 4.2.6.8 and 6.1.1.4'
O O 0.0106 0.0060 'International Tables Vol C Tables 4.2.6.8 and 6.1.1.4'
P P 0.1023 0.0942 'International Tables Vol C Tables 4.2.6.8 and 6.1.1.4'
Ru Ru -1.2594 0.8363 'International Tables Vol C Tables 4.2.6.8 and 6.1.1.4'

loop_
_geom_angle_atom_site_label_1
_geom_angle_atom_site_label_2
_geom_angle_atom_site_label_3
_geom_angle
C2 Ru1 C1 93.1(2)
C2 Ru1 C13 100.5(2)
C1 Ru1 C13 144.4(2)
C2 Ru1 P1 94.77(18)
C1 Ru1 P1 94.36(18)
C13 Ru1 P1 116.76(15)
C2 Ru1 Ru2 100.86(16)
C1 Ru1 Ru2 161.10(17)
C13 Ru1 Ru2 44.96(14)
P1 Ru1 Ru2 72.01(4)
C2 Ru1 Ru5 147.57(19)
C1 Ru1 Ru5 113.40(18)
C13 Ru1 Ru5 47.06(14)
P1 Ru1 Ru5 101.14(4)
Ru2 Ru1 Ru5 58.768(17)
C2 Ru1 Ru4 100.14(19)
C1 Ru1 Ru4 100.36(18)
C13 Ru1 Ru4 45.09(14)
P1 Ru1 Ru4 158.35(4)
Ru2 Ru1 Ru4 89.72(2)
Ru5 Ru1 Ru4 58.420(18)
C3 Ru2 C4 91.2(3)
C3 Ru2 C13 101.9(2)
C4 Ru2 C13 127.6(2)
C3 Ru2 C14 90.4(2)
C4 Ru2 C14 106.3(2)
C13 Ru2 C14 123.9(2)
C3 Ru2 C15 120.1(2)
C4 Ru2 C15 84.6(2)
C13 Ru2 C15 127.19(19)
C14 Ru2 C15 36.3(2)
C3 Ru2 Ru5 149.11(16)
C4 Ru2 Ru5 112.48(18)
C13 Ru2 Ru5 48.14(14)
C14 Ru2 Ru5 100.95(13)
C15 Ru2 Ru5 83.11(13)
C3 Ru2 Ru3 106.25(19)
C4 Ru2 Ru3 81.42(17)
C13 Ru2 Ru3 46.15(18)
C14 Ru2 Ru3 161.72(14)
C15 Ru2 Ru3 131.70(15)
Ru5 Ru2 Ru3 60.827(16)
C3 Ru2 Ru1 93.56(18)
C4 Ru2 Ru1 171.43(17)
C13 Ru2 Ru1 44.32(18)
C14 Ru2 Ru1 80.79(14)
C15 Ru2 Ru1 99.13(14)
Ru5 Ru2 Ru1 60.667(19)
Ru3 Ru2 Ru1 90.41(2)
C7 Ru3 C6 95.5(2)
C7 Ru3 C5 95.3(2)
C6 Ru3 C5 91.6(2)
C7 Ru3 C13 97.6(2)
C6 Ru3 C13 122.2(2)
C5 Ru3 C13 142.2(2)
C7 Ru3 Ru2 85.12(18)
C6 Ru3 Ru2 167.54(18)
C5 Ru3 Ru2 100.73(17)
C13 Ru3 Ru2 45.58(14)
C7 Ru3 Ru5 141.21(18)
C6 Ru3 Ru5 115.94(17)
C5 Ru3 Ru5 105.33(16)
C13 Ru3 Ru5 47.21(14)
Ru2 Ru3 Ru5 59.236(19)
C7 Ru3 Ru4 111.65(18)
C6 Ru3 Ru4 77.75(18)
C5 Ru3 Ru4 151.73(15)
C13 Ru3 Ru4 45.16(14)
Ru2 Ru3 Ru4 90.42(2)
Ru5 Ru3 Ru4 58.562(18)
C9 Ru4 C8 91.3(3)
C9 Ru4 C10 91.3(3)
C8 Ru4 C10 99.9(3)
C9 Ru4 C13 123.3(3)
C8 Ru4 C13 132.4(3)
C10 Ru4 C13 109.7(2)
C9 Ru4 Ru5 107.53(18)
C8 Ru4 Ru5 93.59(18)
C10 Ru4 Ru5 156.56(17)
C13 Ru4 Ru5 48.27(14)
C9 Ru4 Ru3 166.77(18)
C8 Ru4 Ru3 94.78(19)
C10 Ru4 Ru3 99.16(18)
C13 Ru4 Ru3 45.30(18)
Ru5 Ru4 Ru3 60.406(17)
C9 Ru4 Ru1 79.36(18)
C8 Ru4 Ru1 147.33(18)
C10 Ru4 Ru1 111.5(2)
C13 Ru4 Ru1 44.05(18)
Ru5 Ru4 Ru1 60.592(16)
Ru3 Ru4 Ru1 89.27(2)
C12 Ru5 C11 100.7(2)
C12 Ru5 C13 116.0(2)
C11 Ru5 C13 122.6(2)
C12 Ru5 P2 97.33(17)
C11 Ru5 P2 99.99(17)
C13 Ru5 P2 116.06(14)
C12 Ru5 Ru4 86.20(17)
C11 Ru5 Ru4 98.35(16)
C13 Ru5 Ru4 46.44(14)
P2 Ru5 Ru4 160.32(4)
C12 Ru5 Ru2 133.38(19)
C11 Ru5 Ru2 125.49(17)
C13 Ru5 Ru2 45.89(14)
P2 Ru5 Ru2 71.16(4)
Ru4 Ru5 Ru2 92.317(19)
C12 Ru5 Ru3 146.59(17)
C11 Ru5 Ru3 79.41(17)
C13 Ru5 Ru3 45.59(17)
P2 Ru5 Ru3 115.69(4)
Ru4 Ru5 Ru3 61.033(17)
Ru2 Ru5 Ru3 59.936(17)
C12 Ru5 Ru1 78.65(19)
C11 Ru5 Ru1 159.33(16)
C13 Ru5 Ru1 44.26(17)
P2 Ru5 Ru1 100.59(5)
Ru4 Ru5 Ru1 60.99(2)
Ru2 Ru5 Ru1 60.565(16)
Ru3 Ru5 Ru1 89.84(2)
C14 P1 C16 108.8(3)
C14 P1 C22 103.7(3)
C16 P1 C22 101.5(3)
C14 P1 Ru1 108.7(2)
C16 P1 Ru1 120.78(19)
C22 P1 Ru1 111.99(18)
C15 P2 C28 105.2(3)
C15 P2 C34 98.2(2)
C28 P2 C34 101.9(3)
C15 P2 Ru5 109.09(17)
C28 P2 Ru5 120.06(18)
C34 P2 Ru5 119.5(2)
O1 C1 Ru1 178.1(5)
O2 C2 Ru1 176.5(6)
O3 C3 Ru2 175.8(5)
O4 C4 Ru2 176.4(5)
O5 C5 Ru3 178.5(5)
O6 C6 Ru3 174.6(5)
O7 C7 Ru3 173.8(5)
O8 C8 Ru4 176.2(6)
O9 C9 Ru4 173.8(5)
O10 C10 Ru4 178.6(6)
O11 C11 Ru5 175.1(5)
O12 C12 Ru5 176.7(5)
Ru1 C13 Ru2 90.7(2)
Ru1 C13 Ru4 90.9(2)
Ru2 C13 Ru4 171.1(3)
Ru1 C13 Ru3 175.8(3)
Ru2 C13 Ru3 88.3(2)
Ru4 C13 Ru3 89.5(2)
Ru1 C13 Ru5 88.7(2)
Ru2 C13 Ru5 86.0(2)
Ru4 C13 Ru5 85.28(18)
Ru3 C13 Ru5 87.2(2)
C15 C14 P1 128.9(4)
C15 C14 Ru2 72.0(3)
P1 C14 Ru2 96.9(2)
C14 C15 P2 130.3(4)
C14 C15 Ru2 71.7(3)
P2 C15 Ru2 93.9(2)
C17 C16 C21 119.2(5)
C17 C16 P1 122.1(5)
C21 C16 P1 118.7(4)
C18 C17 C16 119.7(6)
C19 C18 C17 120.1(5)
C18 C19 C20 120.7(6)
C21 C20 C19 119.8(6)
C20 C21 C16 120.4(5)
C27 C22 C23 117.6(5)
C27 C22 P1 125.5(5)
C23 C22 P1 116.8(4)
C24 C23 C22 121.5(5)
C23 C24 C25 120.6(6)
C24 C25 C26 118.8(6)
C27 C26 C25 121.0(6)
C26 C27 C22 120.5(6)
C33 C28 C29 120.2(5)
C33 C28 P2 121.2(4)
C29 C28 P2 118.4(5)
C30 C29 C28 119.0(6)
C31 C30 C29 120.5(6)
C32 C31 C30 120.1(6)
C31 C32 C33 120.4(6)
C28 C33 C32 119.8(5)
C39 C34 C35 118.2(6)
C39 C34 P2 120.7(4)
C35 C34 P2 121.0(5)
C36 C35 C34 119.8(6)
C37 C36 C35 121.3(6)
C36 C37 C38 119.8(6)
C37 C38 C39 119.0(6)
C34 C39 C38 121.8(5)
C40 Ru6 C41 93.9(2)
C40 Ru6 C52 99.5(2)
C41 Ru6 C52 146.0(2)
C40 Ru6 P3 94.39(18)
C41 Ru6 P3 92.79(17)
C52 Ru6 P3 116.90(15)
C40 Ru6 Ru7 147.62(19)
C41 Ru6 Ru7 113.49(16)
C52 Ru6 Ru7 48.11(15)
P3 Ru6 Ru7 100.91(4)
C40 Ru6 Ru10 98.92(17)
C41 Ru6 Ru10 161.11(16)
C52 Ru6 Ru10 44.68(14)
P3 Ru6 Ru10 72.49(4)
Ru7 Ru6 Ru10 59.866(18)
C40 Ru6 Ru9 98.92(19)
C41 Ru6 Ru9 102.61(17)
C52 Ru6 Ru9 44.64(14)
P3 Ru6 Ru9 158.82(4)
Ru7 Ru6 Ru9 59.71(2)
Ru10 Ru6 Ru9 89.15(2)
C42 Ru7 C43 98.9(3)
C42 Ru7 C52 121.6(2)
C43 Ru7 C52 116.3(2)
C42 Ru7 P4 102.52(17)
C43 Ru7 P4 99.12(17)
C52 Ru7 P4 114.89(14)
C42 Ru7 Ru6 156.12(17)
C43 Ru7 Ru6 76.35(17)
C52 Ru7 Ru6 46.35(16)
P4 Ru7 Ru6 101.34(4)
C42 Ru7 Ru10 129.52(18)
C43 Ru7 Ru10 131.45(18)
C52 Ru7 Ru10 45.18(14)
P4 Ru7 Ru10 70.11(4)
Ru6 Ru7 Ru10 60.893(16)
C42 Ru7 Ru9 95.39(17)
C43 Ru7 Ru9 87.95(17)
C52 Ru7 Ru9 45.48(14)
P4 Ru7 Ru9 159.40(4)
Ru6 Ru7 Ru9 61.353(17)
Ru10 Ru7 Ru9 90.662(19)
C42 Ru7 Ru8 79.16(18)
C43 Ru7 Ru8 147.55(17)
C52 Ru7 Ru8 46.01(16)
P4 Ru7 Ru8 113.01(4)
Ru6 Ru7 Ru8 92.37(2)
Ru10 Ru7 Ru8 60.956(17)
Ru9 Ru7 Ru8 60.30(2)
C44 Ru8 C45 93.7(3)
C44 Ru8 C46 97.9(3)
C45 Ru8 C46 92.8(3)
C44 Ru8 C52 99.0(2)
C45 Ru8 C52 122.0(2)
C46 Ru8 C52 139.8(2)
C44 Ru8 Ru7 145.8(2)
C45 Ru8 Ru7 109.41(19)
C46 Ru8 Ru7 105.40(18)
C52 Ru8 Ru7 47.57(15)
C44 Ru8 Ru9 104.07(19)
C45 Ru8 Ru9 76.79(19)
C46 Ru8 Ru9 156.17(17)
C52 Ru8 Ru9 45.25(14)
Ru7 Ru8 Ru9 59.769(18)
C44 Ru8 Ru10 93.1(2)
C45 Ru8 Ru10 165.78(19)
C46 Ru8 Ru10 98.57(18)
C52 Ru8 Ru10 44.35(14)
Ru7 Ru8 Ru10 59.366(18)
Ru9 Ru8 Ru10 89.44(2)
C49 Ru9 C47 93.6(3)
C49 Ru9 C48 92.4(3)
C47 Ru9 C48 100.4(3)
C49 Ru9 C52 118.3(3)
C47 Ru9 C52 134.9(2)
C48 Ru9 C52 108.5(2)
C49 Ru9 Ru7 113.0(2)
C47 Ru9 Ru7 92.18(18)
C48 Ru9 Ru7 150.94(17)
C52 Ru9 Ru7 47.70(15)
C49 Ru9 Ru8 164.1(2)
C47 Ru9 Ru8 100.7(2)
C48 Ru9 Ru8 91.83(18)
C52 Ru9 Ru8 45.90(17)
Ru7 Ru9 Ru8 59.935(16)
C49 Ru9 Ru6 73.9(2)
C47 Ru9 Ru6 137.78(19)
C48 Ru9 Ru6 119.85(19)
C52 Ru9 Ru6 45.11(17)
Ru7 Ru9 Ru6 58.941(18)
Ru8 Ru9 Ru6 90.73(2)
C50 Ru10 C51 88.6(3)
C50 Ru10 C52 125.9(3)
C51 Ru10 C52 101.8(2)
C50 Ru10 C54 85.8(2)
C51 Ru10 C54 121.5(2)
C52 Ru10 C54 127.7(2)
C50 Ru10 C53 107.1(2)
C51 Ru10 C53 93.3(2)
C52 Ru10 C53 124.8(2)
C54 Ru10 C53 35.4(2)
C50 Ru10 Ru7 114.32(19)
C51 Ru10 Ru7 148.68(16)
C52 Ru10 Ru7 47.81(15)
C54 Ru10 Ru7 82.98(13)
C53 Ru10 Ru7 99.45(13)
C50 Ru10 Ru6 171.20(19)
C51 Ru10 Ru6 95.29(18)
C52 Ru10 Ru6 45.55(17)
C54 Ru10 Ru6 98.77(14)
C53 Ru10 Ru6 80.65(13)
Ru7 Ru10 Ru6 59.242(19)
C50 Ru10 Ru8 80.66(19)
C51 Ru10 Ru8 106.9(2)
C52 Ru10 Ru8 45.38(17)
C54 Ru10 Ru8 129.22(15)
C53 Ru10 Ru8 158.73(13)
Ru7 Ru10 Ru8 59.678(17)
Ru6 Ru10 Ru8 90.65(2)
C53 P3 C61 103.7(3)
C53 P3 C55 109.3(3)
C61 P3 C55 102.5(3)
C53 P3 Ru6 109.1(2)
C61 P3 Ru6 110.7(2)
C55 P3 Ru6 120.17(19)
C54 P4 C67 97.6(2)
C54 P4 C73 105.8(3)
C67 P4 C73 101.4(3)
C54 P4 Ru7 109.92(18)
C67 P4 Ru7 120.9(2)
C73 P4 Ru7 118.54(17)
O40 C40 Ru6 175.9(6)
O41 C41 Ru6 178.4(5)
O42 C42 Ru7 172.3(5)
O43 C43 Ru7 173.3(5)
O44 C44 Ru8 175.8(6)
O45 C45 Ru8 176.1(6)
O46 C46 Ru8 178.0(6)
O47 C47 Ru9 175.8(6)
O48 C48 Ru9 175.9(6)
O49 C49 Ru9 169.8(6)
O50 C50 Ru10 176.1(6)
O51 C51 Ru10 176.1(5)
Ru10 C52 Ru9 173.8(3)
Ru10 C52 Ru6 89.8(2)
Ru9 C52 Ru6 90.3(2)
Ru10 C52 Ru8 90.3(2)
Ru9 C52 Ru8 88.8(2)
Ru6 C52 Ru8 171.9(3)
Ru10 C52 Ru7 87.0(2)
Ru9 C52 Ru7 86.8(2)
Ru6 C52 Ru7 85.5(2)
Ru8 C52 Ru7 86.4(2)
C54 C53 P3 128.7(4)
C54 C53 Ru10 70.7(3)
P3 C53 Ru10 96.2(2)
C53 C54 P4 130.4(4)
C53 C54 Ru10 73.8(3)
P4 C54 Ru10 93.3(2)
C60 C55 C56 119.3(6)
C60 C55 P3 120.7(5)
C56 C55 P3 120.0(4)
C57 C56 C55 120.2(6)
C58 C57 C56 120.9(7)
C59 C58 C57 118.8(6)
C58 C59 C60 121.1(6)
C55 C60 C59 119.7(6)
C66 C61 C62 119.7(6)
C66 C61 P3 124.1(5)
C62 C61 P3 115.6(5)
C63 C62 C61 120.2(6)
C62 C63 C64 120.4(7)
C65 C64 C63 120.0(6)
C64 C65 C66 119.6(6)
C61 C66 C65 120.1(6)
C68 C67 C72 118.8(5)
C68 C67 P4 122.4(4)
C72 C67 P4 118.8(5)
C69 C68 C67 120.5(6)
C68 C69 C70 120.3(6)
C71 C70 C69 120.3(6)
C70 C71 C72 119.8(5)
C71 C72 C67 120.3(6)
C78 C73 C74 118.2(5)
C78 C73 P4 123.6(4)
C74 C73 P4 118.2(5)
C75 C74 C73 119.8(6)
C76 C75 C74 121.0(6)
C75 C76 C77 120.2(6)
C76 C77 C78 120.1(6)
C77 C78 C73 120.7(5)

loop_
_geom_bond_atom_site_label_1
_geom_bond_atom_site_label_2
_geom_bond_distance
Ru1 C2 1.895(6)
Ru1 C1 1.921(6)
Ru1 C13 1.989(6)
Ru1 P1 2.2864(15)
Ru1 Ru2 2.8464(7)
Ru1 Ru5 2.8492(8)
Ru1 Ru4 2.8603(8)
Ru2 C3 1.896(6)
Ru2 C4 1.909(7)
Ru2 C13 2.011(5)
Ru2 C14 2.253(6)
Ru2 C15 2.257(5)
Ru2 Ru5 2.7946(7)
Ru2 Ru3 2.8147(8)
Ru3 C7 1.898(6)
Ru3 C6 1.900(6)
Ru3 C5 1.954(6)
Ru3 C13 2.031(6)
Ru3 Ru5 2.8397(7)
Ru3 Ru4 2.8572(7)
Ru4 C9 1.877(7)
Ru4 C8 1.918(7)
Ru4 C10 1.920(6)
Ru4 C13 2.026(5)
Ru4 Ru5 2.7863(7)
Ru5 C12 1.884(6)
Ru5 C11 1.905(7)
Ru5 C13 2.087(5)
Ru5 P2 2.3078(15)
P1 C14 1.804(6)
P1 C16 1.809(6)
P1 C22 1.829(6)
P2 C15 1.821(6)
P2 C28 1.823(6)
P2 C34 1.839(6)
C1 O1 1.144(7)
C2 O2 1.135(7)
C3 O3 1.150(7)
C4 O4 1.144(8)
C5 O5 1.137(7)
C6 O6 1.140(8)
C7 O7 1.145(7)
C8 O8 1.136(8)
C9 O9 1.158(7)
C10 O10 1.126(7)
C11 O11 1.162(8)
C12 O12 1.154(7)
C14 C15 1.404(8)
C16 C17 1.390(8)
C16 C21 1.401(8)
C17 C18 1.389(9)
C18 C19 1.365(9)
C19 C20 1.387(9)
C20 C21 1.362(9)
C22 C27 1.397(7)
C22 C23 1.397(9)
C23 C24 1.377(9)
C24 C25 1.377(8)
C25 C26 1.389(9)
C26 C27 1.383(9)
C28 C33 1.379(8)
C28 C29 1.405(7)
C29 C30 1.383(9)
C30 C31 1.383(10)
C31 C32 1.374(8)
C32 C33 1.387(8)
C34 C39 1.375(9)
C34 C35 1.400(8)
C35 C36 1.394(9)
C36 C37 1.359(9)
C37 C38 1.391(8)
C38 C39 1.396(9)
Ru6 C40 1.860(6)
Ru6 C41 1.927(6)
Ru6 C52 2.026(6)
Ru6 P3 2.2961(16)
Ru6 Ru7 2.7912(8)
Ru6 Ru10 2.8379(7)
Ru6 Ru9 2.8595(7)
Ru7 C42 1.896(7)
Ru7 C43 1.899(6)
Ru7 C52 2.084(5)
Ru7 P4 2.3127(15)
Ru7 Ru10 2.8091(7)
Ru7 Ru9 2.8134(8)
Ru7 Ru8 2.8182(7)
Ru8 C44 1.887(6)
Ru8 C45 1.896(7)
Ru8 C46 1.924(6)
Ru8 C52 2.032(6)
Ru8 Ru9 2.8284(7)
Ru8 Ru10 2.8542(7)
Ru9 C49 1.879(7)
Ru9 C47 1.910(6)
Ru9 C48 1.912(6)
Ru9 C52 2.009(5)
Ru10 C50 1.890(6)
Ru10 C51 1.891(6)
Ru10 C52 1.995(5)
Ru10 C54 2.259(5)
Ru10 C53 2.298(6)
P3 C53 1.799(5)
P3 C61 1.825(6)
P3 C55 1.833(6)
P4 C54 1.803(6)
P4 C67 1.832(6)
P4 C73 1.837(6)
C40 O40 1.140(7)
C41 O41 1.140(7)
C42 O42 1.144(8)
C43 O43 1.145(7)
C44 O44 1.141(7)
C45 O45 1.158(8)
C46 O46 1.144(7)
C47 O47 1.144(7)
C48 O48 1.150(7)
C49 O49 1.136(8)
C50 O50 1.139(7)
C51 O51 1.136(7)
C53 C54 1.387(8)
C55 C60 1.383(8)
C55 C56 1.403(9)
C56 C57 1.392(9)
C57 C58 1.385(9)
C58 C59 1.384(10)
C59 C60 1.409(9)
C61 C66 1.381(8)
C61 C62 1.392(9)
C62 C63 1.363(9)
C63 C64 1.399(10)
C64 C65 1.368(10)
C65 C66 1.403(8)
C67 C68 1.392(9)
C67 C72 1.406(8)
C68 C69 1.377(9)
C69 C70 1.385(8)
C70 C71 1.380(9)
C71 C72 1.385(8)
C73 C78 1.395(9)
C73 C74 1.409(7)
C74 C75 1.383(9)
C75 C76 1.368(10)
C76 C77 1.371(8)
C77 C78 1.387(9)
